data_2214571
loop_
_publ_author_name
'Baruah, Pranjal K.'
'Gonnade, Rajesh G.'
'Sanjayan, Gangadhar J.'

_publ_section_title
;
 6,6-Dibenzyltetrazolo[1,5-<i>a</i>]pyrimidine-5,7(4<i>H</i>,6<i>H</i>)-dione
;
_journal_coeditor_code CF2114
_journal_issue 8
_journal_name_full 'Acta Crystallographica Section E'
_journal_page_first o3550
_journal_page_last o3550
_journal_paper_doi 10.1107/S1600536807034162
_journal_volume 63
_journal_year 2007
_chemical_formula_iupac 'C18 H15 N5 O2'
_chemical_formula_moiety 'C18 H15 N5 O2'
_chemical_formula_sum 'C18 H15 N5 O2'
_chemical_formula_weight 333.35
_chemical_name_systematic
;
6,6-Dibenzyltetrazolo[1,5-<i>a</i>]pyrimidine-5,7(4<i>H</i>,6<i>H</i>)-dione
;
_space_group_IT_number 61
_symmetry_cell_setting orthorhombic
_symmetry_space_group_name_Hall '-P 2ac 2ab'
_symmetry_space_group_name_H-M 'P b c a'
_atom_sites_solution_hydrogens geom
_atom_sites_solution_primary direct
_atom_sites_solution_secondary difmap
_audit_creation_method SHELXL-97
_cell_angle_alpha 90.00
_cell_angle_beta 90.00
_cell_angle_gamma 90.00
_cell_formula_units_Z 8
_cell_length_a 8.6247(13)
_cell_length_b 16.777(3)
_cell_length_c 22.950(4)
_cell_measurement_reflns_used 1821
_cell_measurement_temperature 297(2)
_cell_measurement_theta_max 21.437
_cell_measurement_theta_min 2.406
_cell_volume 3320.8(10)
_computing_cell_refinement 'SAINT (Bruker, 2003)'
_computing_data_collection 'SMART (Bruker, 2003)'
_computing_data_reduction SAINT
_computing_molecular_graphics 'ORTEP-3 (Farrugia, 1997) and MERCURY (Macrae <i>et al.</i>,  2006)'
_computing_publication_material 'SHELXTL (Bruker, 2003)'
_computing_structure_refinement 'SHELXL97 (Sheldrick, 1997)'
_computing_structure_solution 'SHELXS97 (Sheldrick, 1997)'
_diffrn_ambient_temperature 297(2)
_diffrn_measured_fraction_theta_full 1.000
_diffrn_measured_fraction_theta_max 1.000
_diffrn_measurement_device 'Bruker SMART APEX'
_diffrn_measurement_device_type 'CCD area-detector'
_diffrn_measurement_method '\f and \w'
_diffrn_radiation_monochromator graphite
_diffrn_radiation_source 'fine-focus sealed tube'
_diffrn_radiation_type MoK\a
_diffrn_radiation_wavelength 0.71073
_diffrn_reflns_av_R_equivalents 0.0737
_diffrn_reflns_av_sigmaI/netI 0.0543
_diffrn_reflns_limit_h_max 10
_diffrn_reflns_limit_h_min -10
_diffrn_reflns_limit_k_max 19
_diffrn_reflns_limit_k_min -17
_diffrn_reflns_limit_l_max 27
_diffrn_reflns_limit_l_min -20
_diffrn_reflns_number 15340
_diffrn_reflns_theta_full 25.00
_diffrn_reflns_theta_max 25.00
_diffrn_reflns_theta_min 1.77
_exptl_absorpt_coefficient_mu 0.091
_exptl_absorpt_correction_T_max 0.997
_exptl_absorpt_correction_T_min 0.963
_exptl_absorpt_correction_type multi-scan
_exptl_absorpt_process_details '(SADABS; Bruker, 2003)'
_exptl_crystal_colour colorless
_exptl_crystal_density_diffrn 1.334
_exptl_crystal_density_method 'not measured'
_exptl_crystal_description needle
_exptl_crystal_F_000 1392
_exptl_crystal_size_max 0.41
_exptl_crystal_size_mid 0.10
_exptl_crystal_size_min 0.04
_refine_diff_density_max 0.187
_refine_diff_density_min -0.235
_refine_ls_extinction_method none
_refine_ls_goodness_of_fit_ref 1.008
_refine_ls_hydrogen_treatment refall
_refine_ls_matrix_type full
_refine_ls_number_parameters 286
_refine_ls_number_reflns 2932
_refine_ls_number_restraints 0
_refine_ls_restrained_S_all 1.008
_refine_ls_R_factor_all 0.1005
_refine_ls_R_factor_gt 0.0515
_refine_ls_shift/su_max 0.000
_refine_ls_shift/su_mean 0.000
_refine_ls_structure_factor_coef Fsqd
_refine_ls_weighting_details 'calc w=1/[\s^2^(Fo^2^)+(0.0534P)^2^+0.911P] where P=(Fo^2^+2Fc^2^)/3'
_refine_ls_weighting_scheme calc
_refine_ls_wR_factor_gt 0.1041
_refine_ls_wR_factor_ref 0.1217
_reflns_number_gt 1813
_reflns_number_total 2932
_reflns_threshold_expression I>2\s(I)
_cod_data_source_file cf2114.cif
_cod_data_source_block I
_cod_original_cell_volume 3320.8(9)
_cod_database_code 2214571
_cod_database_fobs_code 2214571

loop_
_symmetry_equiv_pos_as_xyz
'x, y, z'
'-x+1/2, -y, z+1/2'
'-x, y+1/2, -z+1/2'
'x+1/2, -y+1/2, -z'
'-x, -y, -z'
'x-1/2, y, -z-1/2'
'x, -y-1/2, z-1/2'
'-x-1/2, y-1/2, z'

loop_
_atom_site_type_symbol
_atom_site_label
_atom_site_fract_x
_atom_site_fract_y
_atom_site_fract_z
_atom_site_U_iso_or_equiv
_atom_site_adp_type
_atom_site_calc_flag
_atom_site_occupancy
O O1 -0.1488(2) 0.03404(11) 0.54832(7) 0.0354(5) Uani d 1
O O2 0.0857(2) 0.13057(11) 0.72322(8) 0.0453(5) Uani d 1
N N1 0.1102(2) 0.03592(14) 0.56024(9) 0.0286(5) Uani d 1
N N2 0.3838(3) 0.03595(14) 0.58267(10) 0.0399(6) Uani d 1
N N3 0.4617(3) 0.05786(14) 0.63174(10) 0.0423(6) Uani d 1
N N4 0.3698(3) 0.08262(14) 0.67263(10) 0.0420(6) Uani d 1
N N5 0.2222(2) 0.07682(13) 0.64897(9) 0.0334(6) Uani d 1
C C1 -0.0375(3) 0.04826(15) 0.57957(11) 0.0286(6) Uani d 1
C C2 0.2361(3) 0.04863(15) 0.59512(11) 0.0314(6) Uani d 1
C C3 0.0833(3) 0.09921(15) 0.67621(12) 0.0322(6) Uani d 1
C C4 -0.0634(3) 0.07811(15) 0.64204(10) 0.0273(6) Uani d 1
C C5 -0.1472(3) 0.00954(16) 0.67624(12) 0.0309(7) Uani d 1
C C6 -0.0575(3) -0.06689(15) 0.68050(10) 0.0286(6) Uani d 1
C C7 -0.0797(3) -0.12794(16) 0.64032(12) 0.0347(7) Uani d 1
C C8 0.0003(4) -0.19929(18) 0.64508(13) 0.0430(8) Uani d 1
C C9 0.1036(4) -0.21058(19) 0.69051(14) 0.0447(8) Uani d 1
C C10 0.1284(4) -0.15038(18) 0.73039(14) 0.0436(8) Uani d 1
C C11 0.0484(3) -0.07930(18) 0.72570(12) 0.0366(7) Uani d 1
C C12 -0.1717(3) 0.15218(17) 0.64069(12) 0.0318(7) Uani d 1
C C13 -0.1120(3) 0.22087(16) 0.60477(11) 0.0317(6) Uani d 1
C C14 -0.0059(4) 0.27493(18) 0.62691(13) 0.0409(7) Uani d 1
C C15 0.0449(4) 0.33920(19) 0.59442(15) 0.0506(9) Uani d 1
C C16 -0.0121(4) 0.3509(2) 0.53849(14) 0.0501(8) Uani d 1
C C17 -0.1148(4) 0.29751(19) 0.51558(13) 0.0473(8) Uani d 1
C C18 -0.1652(4) 0.23301(19) 0.54796(12) 0.0407(7) Uani d 1
H H1 0.127(4) 0.0115(19) 0.5266(15) 0.072(11) Uiso d 1
H H7 -0.158(3) -0.1225(16) 0.6105(11) 0.041(8) Uiso d 1
H H8 -0.014(3) -0.2450(18) 0.6191(13) 0.059(9) Uiso d 1
H H9 0.159(3) -0.2605(16) 0.6925(11) 0.042(8) Uiso d 1
H H10 0.199(3) -0.1603(15) 0.7625(11) 0.041(8) Uiso d 1
H H11 0.060(3) -0.0377(15) 0.7524(12) 0.036(8) Uiso d 1
H H14 0.033(3) 0.2692(17) 0.6642(12) 0.051(9) Uiso d 1
H H15 0.118(3) 0.3780(17) 0.6111(11) 0.043(8) Uiso d 1
H H16 0.021(3) 0.3982(17) 0.5183(13) 0.057(9) Uiso d 1
H H17 -0.160(3) 0.3020(17) 0.4752(13) 0.057(9) Uiso d 1
H H18 -0.232(3) 0.1955(14) 0.5325(10) 0.030(7) Uiso d 1
H H5A -0.242(3) 0.0023(13) 0.6565(10) 0.027(7) Uiso d 1
H H12A -0.187(3) 0.1670(14) 0.6826(11) 0.033(7) Uiso d 1
H H5B -0.163(3) 0.0319(13) 0.7160(11) 0.029(7) Uiso d 1
H H12B -0.269(3) 0.1353(14) 0.6252(10) 0.024(6) Uiso d 1

loop_
_atom_site_aniso_label
_atom_site_aniso_U_11
_atom_site_aniso_U_22
_atom_site_aniso_U_33
_atom_site_aniso_U_12
_atom_site_aniso_U_13
_atom_site_aniso_U_23
O1 0.0256(10) 0.0551(12) 0.0254(9) 0.0020(9) -0.0013(8) -0.0077(9)
O2 0.0500(13) 0.0565(13) 0.0296(11) -0.0135(10) -0.0050(9) -0.0048(10)
N1 0.0203(12) 0.0438(14) 0.0216(11) 0.0002(10) -0.0002(9) -0.0031(10)
N2 0.0284(14) 0.0544(15) 0.0370(13) 0.0011(11) -0.0047(11) 0.0029(12)
N3 0.0257(14) 0.0562(16) 0.0451(15) -0.0016(11) -0.0060(12) -0.0055(13)
N4 0.0317(15) 0.0536(15) 0.0406(14) -0.0056(12) -0.0114(12) 0.0014(12)
N5 0.0290(14) 0.0406(13) 0.0308(13) -0.0029(11) -0.0022(10) 0.0017(11)
C1 0.0292(16) 0.0353(15) 0.0212(13) -0.0012(12) -0.0001(12) 0.0004(12)
C2 0.0377(18) 0.0318(15) 0.0248(14) -0.0047(13) -0.0024(12) 0.0060(12)
C3 0.0354(17) 0.0293(15) 0.0318(15) -0.0039(12) 0.0054(13) 0.0055(13)
C4 0.0247(15) 0.0365(15) 0.0207(12) -0.0020(12) 0.0028(11) -0.0034(12)
C5 0.0268(16) 0.0438(17) 0.0222(14) -0.0059(13) 0.0031(13) -0.0061(13)
C6 0.0242(15) 0.0378(15) 0.0237(13) -0.0074(12) 0.0042(11) 0.0018(12)
C7 0.0314(17) 0.0429(18) 0.0298(15) -0.0081(14) -0.0009(13) -0.0043(13)
C8 0.0441(19) 0.0410(18) 0.0439(17) -0.0056(15) 0.0018(15) -0.0110(15)
C9 0.0374(18) 0.0400(18) 0.057(2) 0.0008(16) 0.0023(15) 0.0029(17)
C10 0.0365(19) 0.0483(19) 0.0462(18) -0.0067(15) -0.0112(16) 0.0048(16)
C11 0.0378(18) 0.0416(17) 0.0303(15) -0.0081(14) -0.0028(13) -0.0033(14)
C12 0.0261(16) 0.0416(17) 0.0278(16) 0.0004(13) 0.0037(12) -0.0023(13)
C13 0.0300(15) 0.0359(15) 0.0293(14) 0.0065(13) 0.0033(12) -0.0024(12)
C14 0.0439(19) 0.0421(18) 0.0367(16) 0.0009(15) -0.0073(15) 0.0020(15)
C15 0.052(2) 0.0407(19) 0.059(2) -0.0102(16) -0.0100(17) 0.0057(17)
C16 0.056(2) 0.0455(19) 0.049(2) 0.0007(17) 0.0091(17) 0.0103(17)
C17 0.061(2) 0.049(2) 0.0325(17) 0.0101(17) -0.0002(16) 0.0018(16)
C18 0.0422(18) 0.0431(18) 0.0367(17) 0.0000(15) -0.0055(14) -0.0038(15)

loop_
_atom_type_symbol
_atom_type_description
_atom_type_scat_dispersion_real
_atom_type_scat_dispersion_imag
_atom_type_scat_source
C C 0.0033 0.0016 'International Tables Vol C Tables 4.2.6.8 and 6.1.1.4'
H H 0.0000 0.0000 'International Tables Vol C Tables 4.2.6.8 and 6.1.1.4'
N N 0.0061 0.0033 'International Tables Vol C Tables 4.2.6.8 and 6.1.1.4'
O O 0.0106 0.0060 'International Tables Vol C Tables 4.2.6.8 and 6.1.1.4'

loop_
_geom_angle_atom_site_label_1
_geom_angle_atom_site_label_2
_geom_angle_atom_site_label_3
_geom_angle
C1 N1 C2 121.9(2)
C1 N1 H1 120(2)
C2 N1 H1 117(2)
C2 N2 N3 104.6(2)
N4 N3 N2 112.6(2)
N3 N4 N5 104.8(2)
C2 N5 N4 107.8(2)
C2 N5 C3 126.0(2)
N4 N5 C3 126.2(2)
O1 C1 N1 120.9(2)
O1 C1 C4 119.8(2)
N1 C1 C4 119.3(2)
N2 C2 N5 110.2(2)
N2 C2 N1 127.9(2)
N5 C2 N1 121.9(2)
O2 C3 N5 120.3(2)
O2 C3 C4 125.1(2)
N5 C3 C4 114.6(2)
C3 C4 C1 115.7(2)
C3 C4 C12 108.8(2)
C1 C4 C12 109.3(2)
C3 C4 C5 107.1(2)
C1 C4 C5 107.2(2)
C12 C4 C5 108.6(2)
C6 C5 C4 115.0(2)
C6 C5 H5A 111.6(14)
C4 C5 H5A 104.7(14)
C6 C5 H5B 109.4(14)
C4 C5 H5B 104.2(13)
H5A C5 H5B 112(2)
C7 C6 C11 118.2(3)
C7 C6 C5 121.0(2)
C11 C6 C5 120.8(2)
C8 C7 C6 121.0(3)
C8 C7 H7 119.0(16)
C6 C7 H7 119.8(16)
C9 C8 C7 119.9(3)
C9 C8 H8 115.7(17)
C7 C8 H8 124.4(18)
C10 C9 C8 120.0(3)
C10 C9 H9 121.7(16)
C8 C9 H9 118.3(16)
C9 C10 C11 120.2(3)
C9 C10 H10 118.3(15)
C11 C10 H10 121.4(15)
C10 C11 C6 120.8(3)
C10 C11 H11 122.8(16)
C6 C11 H11 116.4(16)
C13 C12 C4 114.6(2)
C13 C12 H12A 112.2(14)
C4 C12 H12A 104.9(14)
C13 C12 H12B 108.8(14)
C4 C12 H12B 107.3(14)
H12A C12 H12B 109(2)
C14 C13 C18 117.6(3)
C14 C13 C12 121.7(2)
C18 C13 C12 120.6(3)
C15 C14 C13 121.5(3)
C15 C14 H14 117.8(18)
C13 C14 H14 120.7(18)
C14 C15 C16 119.8(3)
C14 C15 H15 120.6(15)
C16 C15 H15 119.5(15)
C17 C16 C15 119.5(3)
C17 C16 H16 123.2(18)
C15 C16 H16 117.2(18)
C16 C17 C18 120.7(3)
C16 C17 H17 123.8(17)
C18 C17 H17 115.5(18)
C17 C18 C13 120.8(3)
C17 C18 H18 121.5(15)
C13 C18 H18 117.7(15)

loop_
_geom_bond_atom_site_label_1
_geom_bond_atom_site_label_2
_geom_bond_distance
O1 C1 1.222(3)
O2 C3 1.201(3)
N1 C1 1.364(3)
N1 C2 1.366(3)
N1 H1 0.89(3)
N2 C2 1.323(3)
N2 N3 1.361(3)
N3 N4 1.297(3)
N4 N5 1.388(3)
N5 C2 1.329(3)
N5 C3 1.402(3)
C1 C4 1.535(3)
C3 C4 1.530(4)
C4 C12 1.555(4)
C4 C5 1.569(4)
C5 C6 1.501(4)
C5 H5A 0.94(3)
C5 H5B 1.00(2)
C6 C7 1.391(3)
C6 C11 1.397(4)
C7 C8 1.386(4)
C7 H7 0.96(3)
C8 C9 1.384(4)
C8 H8 0.98(3)
C9 C10 1.380(4)
C9 H9 0.97(3)
C10 C11 1.382(4)
C10 H10 0.97(3)
C11 H11 0.93(3)
C12 C13 1.507(4)
C12 H12A 1.00(2)
C12 H12B 0.95(2)
C13 C14 1.385(4)
C13 C18 1.397(4)
C14 C15 1.382(4)
C14 H14 0.92(3)
C15 C16 1.388(4)
C15 H15 0.98(3)
C16 C17 1.366(4)
C16 H16 0.96(3)
C17 C18 1.383(4)
C17 H17 1.01(3)
C18 H18 0.92(2)

loop_
_geom_hbond_atom_site_label_D
_geom_hbond_atom_site_label_H
_geom_hbond_atom_site_label_A
_geom_hbond_site_symmetry_A
_geom_hbond_distance_DH
_geom_hbond_distance_HA
_geom_hbond_distance_DA
_geom_hbond_angle_DHA
C15 H15 N2 8_665 0.98(3) 2.73(3) 3.368(4) 123.0(19)
C12 H12B N3 1_455 0.95(2) 2.67(3) 3.542(4) 152.8(18)
C9 H9 N4 8_655 0.97(3) 2.68(3) 3.501(4) 143(2)
C5 H5B N4 6_557 1.00(2) 2.71(3) 3.682(4) 165.8(19)
N1 H1 O1 5_556 0.89(3) 1.89(4) 2.774(3) 175(3)

loop_
_geom_torsion_atom_site_label_1
_geom_torsion_atom_site_label_2
_geom_torsion_atom_site_label_3
_geom_torsion_atom_site_label_4
_geom_torsion
C2 N2 N3 N4 0.1(3)
N2 N3 N4 N5 -0.1(3)
N3 N4 N5 C2 0.1(3)
N3 N4 N5 C3 -177.9(2)
C2 N1 C1 O1 -177.6(2)
C2 N1 C1 C4 0.6(4)
N3 N2 C2 N5 -0.1(3)
N3 N2 C2 N1 -179.9(2)
N4 N5 C2 N2 0.0(3)
C3 N5 C2 N2 178.0(2)
N4 N5 C2 N1 179.8(2)
C3 N5 C2 N1 -2.1(4)
C1 N1 C2 N2 177.0(3)
C1 N1 C2 N5 -2.8(4)
C2 N5 C3 O2 -173.4(2)
N4 N5 C3 O2 4.3(4)
C2 N5 C3 C4 8.3(3)
N4 N5 C3 C4 -174.0(2)
O2 C3 C4 C1 172.4(2)
N5 C3 C4 C1 -9.4(3)
O2 C3 C4 C12 49.0(3)
N5 C3 C4 C12 -132.7(2)
O2 C3 C4 C5 -68.2(3)
N5 C3 C4 C5 110.0(2)
O1 C1 C4 C3 -176.3(2)
N1 C1 C4 C3 5.5(3)
O1 C1 C4 C12 -53.1(3)
N1 C1 C4 C12 128.6(2)
O1 C1 C4 C5 64.4(3)
N1 C1 C4 C5 -113.8(3)
C3 C4 C5 C6 -63.6(3)
C1 C4 C5 C6 61.2(3)
C12 C4 C5 C6 179.1(2)
C4 C5 C6 C7 -94.0(3)
C4 C5 C6 C11 87.3(3)
C11 C6 C7 C8 0.3(4)
C5 C6 C7 C8 -178.4(3)
C6 C7 C8 C9 0.3(4)
C7 C8 C9 C10 -1.0(5)
C8 C9 C10 C11 1.1(5)
C9 C10 C11 C6 -0.5(4)
C7 C6 C11 C10 -0.2(4)
C5 C6 C11 C10 178.5(3)
C3 C4 C12 C13 68.6(3)
C1 C4 C12 C13 -58.5(3)
C5 C4 C12 C13 -175.1(2)
C4 C12 C13 C14 -82.6(3)
C4 C12 C13 C18 98.8(3)
C18 C13 C14 C15 0.6(4)
C12 C13 C14 C15 -178.0(3)
C13 C14 C15 C16 0.7(5)
C14 C15 C16 C17 -1.8(5)
C15 C16 C17 C18 1.5(5)
C16 C17 C18 C13 -0.2(5)
C14 C13 C18 C17 -0.9(4)
C12 C13 C18 C17 177.8(3)

loop_
_cod_related_entry_id
_cod_related_entry_database
_cod_related_entry_code
1 ChemSpider 21123996
